data_4116386
loop_
_publ_author_name
'Thomas Drews'
'Wolfram Koch'
'Konrad Seppelt'

_publ_contact_author
;
     Prof. Dr. Konrad Seppelt
     Institut f\"ur Anorganische und Analytische Chemie
     Freie Universit\"at Berlin
     Fabeckstr. 34-36
     14195 Berlin
     Bundesrepublik Deutschland
;
_publ_contact_author_email seppelt@chemie.fu-berlin.de
_publ_contact_author_fax '049 30 8382424'
_publ_contact_author_phone '049 30 8384289'
_publ_section_title
;
 The Cl2O2+ Cation: Preparation and Structural Investigation of
 Cl2O2+SbF6- and Cl2O2+Sb2F11-
;
_journal_name_full 'Journal of the American Chemical Society'
_journal_page_first 4379
_journal_page_last 4384
_journal_paper_doi 10.1021/ja984474y
_journal_volume 121
_journal_year 1999
_chemical_formula_sum 'As Cl3 F6'
_chemical_formula_weight 295.27
_chemical_name_systematic
; 
 Trichloroniumhexafluoroarsenate 
;
_space_group_IT_number 14
_symmetry_cell_setting monoclinic
_symmetry_space_group_name_Hall '-P 2yn'
_symmetry_space_group_name_H-M 'P 1 21/n 1'
_atom_sites_solution_hydrogens geom
_atom_sites_solution_primary direct
_atom_sites_solution_secondary difmap
_audit_creation_method SHELXL-97
_cell_angle_alpha 90.00
_cell_angle_beta 94.42(4)
_cell_angle_gamma 90.00
_cell_formula_units_Z 4
_cell_length_a 7.045(2)
_cell_length_b 11.001(3)
_cell_length_c 9.299(4)
_cell_measurement_reflns_used 25
_cell_measurement_temperature 130
_cell_measurement_theta_max 21
_cell_measurement_theta_min 20
_cell_volume 718.5(4)
_computing_cell_refinement 'Enraf-Nonius CAD4'
_computing_data_collection 'Enraf-Nonius CAD4'
_computing_data_reduction 'Molen Delft Instruments'
_computing_molecular_graphics Schakal
_computing_publication_material SHELXL-97
_computing_structure_refinement 'SHELXL-97 (Sheldrick, 1997)'
_computing_structure_solution 'SHELXS-97 (Sheldrick, 1990)'
_diffrn_ambient_temperature 293(2)
_diffrn_measured_fraction_theta_full 1.000
_diffrn_measured_fraction_theta_max 1.000
_diffrn_measurement_device_type 'Enraf-Nonius CAD4'
_diffrn_measurement_method Omega-scan
_diffrn_radiation_monochromator graphite
_diffrn_radiation_source 'fine-focus sealed tube'
_diffrn_radiation_type MoK\a
_diffrn_radiation_wavelength 0.71069
_diffrn_reflns_av_R_equivalents 0.0196
_diffrn_reflns_av_sigmaI/netI 0.0271
_diffrn_reflns_limit_h_max 9
_diffrn_reflns_limit_h_min 0
_diffrn_reflns_limit_k_max 0
_diffrn_reflns_limit_k_min -14
_diffrn_reflns_limit_l_max 12
_diffrn_reflns_limit_l_min -12
_diffrn_reflns_number 1868
_diffrn_reflns_theta_full 27.97
_diffrn_reflns_theta_max 27.97
_diffrn_reflns_theta_min 2.87
_diffrn_standards_interval_time '14400 sec'
_diffrn_standards_number 3
_exptl_absorpt_coefficient_mu 5.880
_exptl_absorpt_correction_T_max 0.96
_exptl_absorpt_correction_T_min 0.91
_exptl_absorpt_correction_type psi-scan
_exptl_crystal_colour orange-yellow
_exptl_crystal_density_diffrn 2.729
_exptl_crystal_F_000 552
_exptl_crystal_size_max 0.3
_exptl_crystal_size_mid 0.3
_exptl_crystal_size_min 0.3
_refine_diff_density_max 0.413
_refine_diff_density_min -0.696
_refine_diff_density_rms 0.095
_refine_ls_extinction_coef 0.0040(5)
_refine_ls_extinction_expression Fc^*^=kFc[1+0.001xFc^2^\l^3^/sin(2\q)]^-1/4^
_refine_ls_extinction_method SHELXL
_refine_ls_goodness_of_fit_ref 1.118
_refine_ls_hydrogen_treatment mixed
_refine_ls_matrix_type full
_refine_ls_number_parameters 92
_refine_ls_number_reflns 1732
_refine_ls_number_restraints 0
_refine_ls_restrained_S_all 1.118
_refine_ls_R_factor_all 0.0301
_refine_ls_R_factor_gt 0.0255
_refine_ls_shift/su_max 0.001
_refine_ls_shift/su_mean 0.000
_refine_ls_structure_factor_coef Fsqd
_refine_ls_weighting_details 'calc w=1/[\s^2^(Fo^2^)+(0.0247P)^2^+0.7072P] where P=(Fo^2^+2Fc^2^)/3'
_refine_ls_weighting_scheme calc
_refine_ls_wR_factor_gt 0.0611
_refine_ls_wR_factor_ref 0.0634
_reflns_number_gt 1546
_reflns_number_total 1732
_reflns_threshold_expression >2sigma(I)
_cod_data_source_file ja984474y_6.cif
_cod_data_source_block cl3asf6
_cod_database_code 4116386

loop_
_symmetry_equiv_pos_as_xyz
'x, y, z'
'-x+1/2, y+1/2, -z+1/2'
'-x, -y, -z'
'x-1/2, -y-1/2, z-1/2'

loop_
_atom_site_label
_atom_site_type_symbol
_atom_site_fract_x
_atom_site_fract_y
_atom_site_fract_z
_atom_site_U_iso_or_equiv
_atom_site_adp_type
_atom_site_occupancy
_atom_site_symmetry_multiplicity
_atom_site_calc_flag
As1 As 0.18387(4) 0.21483(2) 0.82550(3) 0.01812(10) Uani 1 1 d
Cl1 Cl -0.34975(9) 0.42144(6) 0.72374(6) 0.01988(15) Uani 1 1 d
Cl2 Cl -0.31478(10) 0.40780(6) 0.93641(7) 0.02283(16) Uani 1 1 d
Cl3 Cl -0.14223(9) 0.52991(6) 0.66998(7) 0.02337(16) Uani 1 1 d
F1 F 0.1601(3) 0.33316(18) 0.9407(2) 0.0391(5) Uani 1 1 d
F2 F 0.0743(2) 0.11876(16) 0.94039(16) 0.0273(4) Uani 1 1 d
F3 F -0.0316(3) 0.24545(19) 0.73616(19) 0.0332(4) Uani 1 1 d
F4 F 0.2099(3) 0.09274(15) 0.71096(17) 0.0268(4) Uani 1 1 d
F5 F 0.4011(2) 0.17782(17) 0.91477(19) 0.0310(4) Uani 1 1 d
F6 F 0.2987(3) 0.30637(19) 0.7104(2) 0.0406(5) Uani 1 1 d

loop_
_atom_site_aniso_label
_atom_site_aniso_U_11
_atom_site_aniso_U_22
_atom_site_aniso_U_33
_atom_site_aniso_U_23
_atom_site_aniso_U_13
_atom_site_aniso_U_12
As1 0.01709(15) 0.01681(15) 0.02056(16) -0.00083(10) 0.00218(10) -0.00023(10)
Cl1 0.0173(3) 0.0243(3) 0.0177(3) 0.0013(2) -0.0006(2) -0.0018(2)
Cl2 0.0237(3) 0.0274(4) 0.0173(3) -0.0002(2) 0.0014(2) -0.0002(3)
Cl3 0.0196(3) 0.0251(3) 0.0257(3) 0.0009(2) 0.0035(2) -0.0033(3)
F1 0.0399(11) 0.0280(10) 0.0496(12) -0.0181(9) 0.0050(9) 0.0021(9)
F2 0.0318(9) 0.0326(9) 0.0174(8) 0.0028(7) 0.0014(6) -0.0088(8)
F3 0.0249(9) 0.0400(10) 0.0336(9) 0.0078(8) -0.0052(7) 0.0082(8)
F4 0.0338(10) 0.0268(9) 0.0198(8) -0.0062(7) 0.0017(7) 0.0021(7)
F5 0.0201(8) 0.0369(10) 0.0352(9) -0.0087(8) -0.0038(7) 0.0025(8)
F6 0.0414(12) 0.0373(11) 0.0443(11) 0.0104(9) 0.0118(9) -0.0126(9)

loop_
_atom_type_symbol
_atom_type_description
_atom_type_scat_dispersion_real
_atom_type_scat_dispersion_imag
_atom_type_scat_source
Cl Cl 0.1484 0.1585 'International Tables Vol C Tables 4.2.6.8 and 6.1.1.4'
As As 0.0499 2.0058 'International Tables Vol C Tables 4.2.6.8 and 6.1.1.4'
F F 0.0171 0.0103 'International Tables Vol C Tables 4.2.6.8 and 6.1.1.4'

loop_
_geom_angle_atom_site_label_1
_geom_angle_atom_site_label_2
_geom_angle_atom_site_label_3
_geom_angle
F1 As1 F3 91.62(10)
F1 As1 F6 91.01(11)
F3 As1 F6 91.43(10)
F1 As1 F2 90.47(10)
F3 As1 F2 89.91(9)
F6 As1 F2 177.97(10)
F1 As1 F5 90.26(10)
F3 As1 F5 177.78(9)
F6 As1 F5 89.74(10)
F2 As1 F5 88.88(9)
F1 As1 F4 178.92(9)
F3 As1 F4 89.20(9)
F6 As1 F4 89.67(10)
F2 As1 F4 88.82(9)
F5 As1 F4 88.91(9)
Cl2 Cl1 Cl3 105.09(5)

loop_
_geom_bond_atom_site_label_1
_geom_bond_atom_site_label_2
_geom_bond_distance
As1 F1 1.7022(18)
As1 F3 1.7070(18)
As1 F6 1.7165(19)
As1 F2 1.7268(17)
As1 F5 1.7325(18)
As1 F4 1.7327(16)
Cl1 Cl2 1.9796(12)
Cl1 Cl3 1.9809(10)
